data_4509807
loop_
_publ_author_name
'Carlucci, Lucia'
'Ciani, Gianfranco'
'Garc\'ia-Ruiz, Juan Manuel'
'Moret, Massimo'
'Proserpio, Davide M.'
'Rizzato, Silvia'

_publ_section_title
;
 Crystallization Behavior of Coordination Polymers. 1. Kinetic and
 Thermodynamic Features of 1,3-Bis(4-pyridyl)propane/MCl2Systems
;
_journal_issue 12
_journal_name_full 'Crystal Growth &amp; Design'
_journal_page_first 5024
_journal_paper_doi 10.1021/cg900985w
_journal_volume 9
_journal_year 2009
_chemical_formula_sum 'C39 H46 Cl2 Fe N6 O2'
_chemical_formula_weight 757.586
_space_group_IT_number 73
_symmetry_cell_setting orthorhombic
_symmetry_Int_Tables_number 73
_symmetry_space_group_name_Hall '-I 2b 2c'
_symmetry_space_group_name_H-M 'I b c a'
_atom_sites_solution_hydrogens geom
_atom_sites_solution_primary direct
_atom_sites_solution_secondary difmap
_cell_angle_alpha 90
_cell_angle_beta 90
_cell_angle_gamma 90
_cell_formula_units_Z 8
_cell_length_a 16.517(2)
_cell_length_b 26.922(4)
_cell_length_c 17.221(2)
_cell_measurement_reflns_used 1545
_cell_measurement_temperature 293(2)
_cell_measurement_theta_max 18
_cell_measurement_theta_min 2
_cell_volume 7657.7(17)
_computing_cell_refinement 'Bruker-AXS SAINT Software'
_computing_data_collection 'Bruker-AXS SMART Software'
_computing_data_reduction 'Bruker-AXS SAINT Software'
_computing_publication_material 'WinGX v1.70.01(L.J. Farrugia, 1999)'
_computing_structure_refinement 'SHELXL-97 (Sheldrick, 1997)'
_computing_structure_solution 'SHELXS-97 (Sheldrick, 1997)'
_diffrn_ambient_temperature 293(2)
_diffrn_detector CCD_plate
_diffrn_measured_fraction_theta_full 0.994
_diffrn_measured_fraction_theta_max 0.994
_diffrn_measurement_device SMART
_diffrn_measurement_method omega-scan
_diffrn_radiation_monochromator graphite
_diffrn_radiation_type MoK\a
_diffrn_radiation_wavelength 0.71073
_diffrn_reflns_av_R_equivalents 0.162
_diffrn_reflns_av_unetI/netI 0.1137
_diffrn_reflns_limit_h_max 20
_diffrn_reflns_limit_h_min -20
_diffrn_reflns_limit_k_max 33
_diffrn_reflns_limit_k_min -33
_diffrn_reflns_limit_l_max 21
_diffrn_reflns_limit_l_min -21
_diffrn_reflns_number 28221
_diffrn_reflns_theta_full 26.33
_diffrn_reflns_theta_max 26.33
_diffrn_reflns_theta_min 1.51
_diffrn_standards_decay_% 0
_exptl_absorpt_coefficient_mu 0.579
_exptl_absorpt_correction_T_max 0.817
_exptl_absorpt_correction_T_min 0.792
_exptl_absorpt_correction_type empirical
_exptl_absorpt_process_details 'Sadabs 2.01 (Bruker AXS, 1999)'
_exptl_crystal_colour yellow
_exptl_crystal_density_diffrn 1.31
_exptl_crystal_density_method 'not measured'
_exptl_crystal_description prismatic
_exptl_crystal_F_000 3296
_exptl_crystal_size_max 0.18
_exptl_crystal_size_mid 0.06
_exptl_crystal_size_min 0.06
_refine_diff_density_max 0.361
_refine_diff_density_min -0.354
_refine_diff_density_rms 0.06
_refine_ls_extinction_method none
_refine_ls_goodness_of_fit_ref 0.965
_refine_ls_hydrogen_treatment constr
_refine_ls_matrix_type full
_refine_ls_number_parameters 220
_refine_ls_number_reflns 3894
_refine_ls_number_restraints 12
_refine_ls_restrained_S_all 0.967
_refine_ls_R_factor_all 0.1883
_refine_ls_R_factor_gt 0.0644
_refine_ls_shift/su_max 0.001
_refine_ls_shift/su_mean 0
_refine_ls_structure_factor_coef Fsqd
_refine_ls_weighting_details 'calc w=1/[\s^2^(Fo^2^)+(0.0579P)^2^+17.0981P] where P=(Fo^2^+2Fc^2^)/3'
_refine_ls_weighting_scheme calc
_refine_ls_wR_factor_gt 0.1285
_refine_ls_wR_factor_ref 0.1724
_reflns_number_gt 1657
_reflns_number_total 3894
_reflns_threshold_expression >2sigma(I)
_cod_data_source_file cg900985wsup4.cif
_cod_data_source_block 1Fe
_cod_depositor_comments
;
The following automatic conversions were performed:

'_symmetry_cell_setting' value 'Orthorhombic' changed to
'orthorhombic' according to
/home/saulius/struct/CIF-dictionaries/cif_core.dic dictionary named
'cif_core.dic' version 2.4.2 from 2011-04-26.

Automatic conversion script
Id: cif_fix_values 1891 2012-01-12 08:04:46Z andrius 
;
_cod_original_sg_symbol_H-M Ibca
_cod_original_formula_sum 'C39 H46 Cl2 Fe1 N6 O2'
_cod_database_code 4509807

loop_
_space_group_symop_operation_xyz
'x, y, z'
'-x+1/2, -y, z+1/2'
'-x, y+1/2, -z+1/2'
'x+1/2, -y+1/2, -z'
'x+1/2, y+1/2, z+1/2'
'-x+1, -y+1/2, z+1'
'-x+1/2, y+1, -z+1'
'x+1, -y+1, -z+1/2'
'-x, -y, -z'
'x-1/2, y, -z-1/2'
'x, -y-1/2, z-1/2'
'-x-1/2, y-1/2, z'
'-x+1/2, -y+1/2, -z+1/2'
'x, y+1/2, -z'
'x+1/2, -y, z'
'-x, y, z+1/2'

loop_
_atom_site_label
_atom_site_type_symbol
_atom_site_fract_x
_atom_site_fract_y
_atom_site_fract_z
_atom_site_U_iso_or_equiv
_atom_site_adp_type
_atom_site_occupancy
_atom_site_symmetry_multiplicity
_atom_site_calc_flag
_atom_site_refinement_flags
_atom_site_disorder_assembly
_atom_site_disorder_group
O1W O 0.8513(4) 0.3128(2) 0.3604(4) 0.177(3) Uani 1 1 d . . .
Fe Fe 0.42245(6) 0.5 0.25 0.0463(4) Uani 0.990(4) 2 d SP . .
Cl Cl 0.42451(8) 0.56808(5) 0.34603(7) 0.0605(5) Uani 1 1 d . . .
N1 N 0.5157(2) 0.46059(15) 0.3195(2) 0.0515(11) Uani 1 1 d . . .
C11 C 0.5126(3) 0.4586(2) 0.3977(3) 0.0540(14) Uani 1 1 d . . .
H11 H 0.4708 0.4752 0.4228 0.065 Uiso 1 1 calc R . .
C12 C 0.5680(3) 0.43329(19) 0.4421(3) 0.0555(14) Uani 1 1 d . . .
H12 H 0.5633 0.4336 0.496 0.067 Uiso 1 1 calc R . .
C13 C 0.6304(3) 0.4075(2) 0.4079(3) 0.0513(14) Uani 1 1 d . . .
C14 C 0.6343(3) 0.4095(2) 0.3281(3) 0.0568(15) Uani 1 1 d . . .
H14 H 0.6756 0.3931 0.3019 0.068 Uiso 1 1 calc R . .
C15 C 0.5771(3) 0.4358(2) 0.2871(3) 0.0584(14) Uani 1 1 d . . .
H15 H 0.5815 0.4364 0.2333 0.07 Uiso 1 1 calc R . .
C1A C 0.6905(3) 0.37821(19) 0.4545(3) 0.0660(16) Uani 1 1 d . . .
H1A1 H 0.7207 0.3568 0.4197 0.079 Uiso 1 1 calc R . .
H1A2 H 0.6613 0.3571 0.4906 0.079 Uiso 1 1 calc R . .
C2A C 0.75 0.4101(3) 0.5 0.0503(19) Uani 1 2 d S . .
H2A1 H 0.7204 0.4312 0.5356 0.06 Uiso 0.5 1 calc PR . .
H2A2 H 0.7796 0.4312 0.4644 0.06 Uiso 0.5 1 calc PR . .
N2 N 0.3267(2) 0.45967(17) 0.3156(2) 0.0513(11) Uani 1 1 d . A .
C21 C 0.2664(3) 0.4820(2) 0.3528(3) 0.0605(15) Uani 1 1 d . . .
H21 H 0.2658 0.5166 0.354 0.073 Uiso 1 1 calc R . .
C22 C 0.2053(3) 0.4571(2) 0.3895(3) 0.0684(17) Uani 1 1 d . A .
H22 H 0.1648 0.4749 0.4146 0.082 Uiso 1 1 calc R . .
C23 C 0.2029(3) 0.4066(2) 0.3898(3) 0.0647(16) Uani 1 1 d D . .
C24 C 0.2650(4) 0.3831(2) 0.3507(3) 0.0761(19) Uani 1 1 d . A .
H24 H 0.2663 0.3486 0.348 0.091 Uiso 1 1 calc R . .
C25 C 0.3247(4) 0.4106(2) 0.3158(3) 0.0674(17) Uani 1 1 d . . .
H25 H 0.3663 0.3937 0.2908 0.081 Uiso 1 1 calc R A .
N4 N 0.1140(7) 0.2746(4) 0.6947(8) 0.094(3) Uiso 0.665(9) 1 d P A 1
C41 C 0.0534(7) 0.3044(4) 0.6708(9) 0.079(4) Uiso 0.665(9) 1 d P A 1
H41 H 0.0215 0.3198 0.7082 0.095 Uiso 0.665(9) 1 calc PR A 1
C42 C 0.0362(7) 0.3134(4) 0.5927(8) 0.077(3) Uiso 0.665(9) 1 d P A 1
H42 H -0.0061 0.3345 0.5791 0.092 Uiso 0.665(9) 1 calc PR A 1
C43 C 0.0800(7) 0.2919(4) 0.5386(8) 0.070(3) Uiso 0.665(9) 1 d PD A 1
C44 C 0.1393(7) 0.2614(4) 0.5589(8) 0.085(4) Uiso 0.665(9) 1 d P A 1
H44 H 0.1702 0.2453 0.5214 0.102 Uiso 0.665(9) 1 calc PR A 1
C45 C 0.1541(7) 0.2539(4) 0.6371(9) 0.076(4) Uiso 0.665(9) 1 d P A 1
H45 H 0.196 0.2324 0.6502 0.091 Uiso 0.665(9) 1 calc PR A 1
C1C C 0.1387(5) 0.3811(3) 0.4400(6) 0.061(3) Uiso 0.665(9) 1 d PD A 1
H1C1 H 0.0877 0.3988 0.4365 0.073 Uiso 0.665(9) 1 calc PR A 1
H1C2 H 0.1558 0.3806 0.4939 0.073 Uiso 0.665(9) 1 calc PR A 1
C2C C 0.1287(6) 0.3275(3) 0.4093(6) 0.088(4) Uiso 0.665(9) 1 d PD A 1
H2C1 H 0.1167 0.3284 0.3542 0.106 Uiso 0.665(9) 1 calc PR A 1
H2C2 H 0.179 0.3095 0.4163 0.106 Uiso 0.665(9) 1 calc PR A 1
C3C C 0.0605(7) 0.3003(4) 0.4520(8) 0.110(4) Uiso 0.665(9) 1 d PD A 1
H3C1 H 0.0512 0.2685 0.4272 0.132 Uiso 0.665(9) 1 calc PR A 1
H3C2 H 0.0111 0.3196 0.4477 0.132 Uiso 0.665(9) 1 calc PR A 1
N3 N 0.1169(11) 0.2699(7) 0.7383(12) 0.086(6) Uiso 0.335(9) 1 d P A 2
C31 C 0.0626(12) 0.2980(7) 0.7131(13) 0.062(6) Uiso 0.335(9) 1 d P A 2
H31 H 0.0307 0.3121 0.7517 0.075 Uiso 0.335(9) 1 calc PR A 2
C32 C 0.0400(9) 0.3125(6) 0.6353(12) 0.030(4) Uiso 0.335(9) 1 d P A 2
H32 H -0.0022 0.3341 0.6233 0.036 Uiso 0.335(9) 1 calc PR A 2
C33 C 0.0876(12) 0.2908(7) 0.5836(12) 0.059(5) Uiso 0.335(9) 1 d PD A 2
C34 C 0.1504(8) 0.2572(5) 0.5984(13) 0.026(4) Uiso 0.335(9) 1 d P A 2
H34 H 0.1816 0.2423 0.56 0.032 Uiso 0.335(9) 1 calc PR A 2
C35 C 0.1608(12) 0.2486(8) 0.6804(13) 0.066(6) Uiso 0.335(9) 1 d P A 2
H35 H 0.2011 0.2264 0.6951 0.079 Uiso 0.335(9) 1 calc PR A 2
C1B C 0.1275(9) 0.3717(7) 0.4027(11) 0.062(6) Uiso 0.335(9) 1 d PD A 2
H1B1 H 0.0785 0.3916 0.4044 0.075 Uiso 0.335(9) 1 calc PR A 2
H1B2 H 0.1229 0.3486 0.3597 0.075 Uiso 0.335(9) 1 calc PR A 2
C2B C 0.1367(13) 0.3435(9) 0.4775(12) 0.127(10) Uiso 0.335(9) 1 d PD A 2
H2B1 H 0.1373 0.3674 0.5196 0.153 Uiso 0.335(9) 1 calc PR A 2
H2B2 H 0.1892 0.3274 0.4769 0.153 Uiso 0.335(9) 1 calc PR A 2
C3B C 0.0716(12) 0.3030(7) 0.4972(12) 0.065(6) Uiso 0.335(9) 1 d PD A 2
H3B1 H 0.0173 0.3159 0.49 0.079 Uiso 0.335(9) 1 calc PR A 2
H3B2 H 0.0785 0.2738 0.465 0.079 Uiso 0.335(9) 1 calc PR A 2

loop_
_atom_site_aniso_label
_atom_site_aniso_U_11
_atom_site_aniso_U_22
_atom_site_aniso_U_33
_atom_site_aniso_U_23
_atom_site_aniso_U_13
_atom_site_aniso_U_12
O1W 0.188(7) 0.156(6) 0.188(6) 0.000(5) 0.025(5) -0.022(5)
Fe 0.0370(6) 0.0628(7) 0.0392(6) 0.0033(5) 0 0
Cl 0.0615(9) 0.0730(10) 0.0470(8) -0.0033(7) 0.0016(7) -0.0006(8)
N1 0.044(3) 0.070(3) 0.041(3) -0.002(2) -0.001(2) 0.006(2)
C11 0.045(3) 0.068(4) 0.048(3) -0.003(3) 0.002(3) 0.005(3)
C12 0.057(3) 0.066(4) 0.044(3) 0.001(3) -0.013(3) 0.000(3)
C13 0.045(3) 0.053(4) 0.056(4) -0.002(3) -0.018(3) -0.005(3)
C14 0.043(3) 0.068(4) 0.060(4) -0.010(3) -0.007(3) 0.010(3)
C15 0.039(3) 0.091(4) 0.045(3) -0.002(3) 0.002(3) 0.009(3)
C1A 0.061(4) 0.060(4) 0.078(4) 0.001(3) -0.029(3) 0.001(3)
C2A 0.046(4) 0.053(5) 0.052(4) 0 -0.004(4) 0
N2 0.043(2) 0.061(3) 0.049(3) 0.008(2) 0.001(2) 0.011(2)
C21 0.050(3) 0.056(4) 0.075(4) -0.007(3) 0.006(3) 0.006(3)
C22 0.050(4) 0.075(5) 0.080(4) 0.004(4) 0.024(3) 0.012(3)
C23 0.053(4) 0.062(4) 0.080(4) 0.024(4) 0.011(3) 0.011(3)
C24 0.079(4) 0.053(4) 0.096(5) 0.025(4) 0.023(4) 0.015(3)
C25 0.068(4) 0.059(4) 0.076(4) 0.020(3) 0.022(3) 0.021(4)

loop_
_atom_type_symbol
_atom_type_description
_atom_type_scat_dispersion_real
_atom_type_scat_dispersion_imag
_atom_type_scat_source
C C 0.0033 0.0016 'International Tables Vol C Tables 4.2.6.8 and 6.1.1.4'
H H 0 0 'International Tables Vol C Tables 4.2.6.8 and 6.1.1.4'
N N 0.0061 0.0033 'International Tables Vol C Tables 4.2.6.8 and 6.1.1.4'
O O 0.0106 0.006 'International Tables Vol C Tables 4.2.6.8 and 6.1.1.4'
Cl Cl 0.1484 0.1585 'International Tables Vol C Tables 4.2.6.8 and 6.1.1.4'
Fe Fe 0.3463 0.8444 'International Tables Vol C Tables 4.2.6.8 and 6.1.1.4'

loop_
_geom_angle_atom_site_label_1
_geom_angle_atom_site_label_2
_geom_angle_atom_site_label_3
_geom_angle
_geom_angle_site_symmetry_1
_geom_angle_site_symmetry_3
N1 Fe N1 92.2(2) . 8_455
N1 Fe N2 177.85(16) . 8_455
N1 Fe N2 89.21(14) 8_455 8_455
N1 Fe N2 89.21(14) . .
N1 Fe N2 177.85(16) 8_455 .
N2 Fe N2 89.5(2) 8_455 .
N1 Fe Cl 89.08(11) . .
N1 Fe Cl 89.83(11) 8_455 .
N2 Fe Cl 89.29(12) 8_455 .
N2 Fe Cl 91.84(12) . .
N1 Fe Cl 89.83(11) . 8_455
N1 Fe Cl 89.08(11) 8_455 8_455
N2 Fe Cl 91.84(12) 8_455 8_455
N2 Fe Cl 89.29(12) . 8_455
Cl Fe Cl 178.42(8) . 8_455
C15 N1 C11 115.2(4) . .
C15 N1 Fe 122.6(3) . .
C11 N1 Fe 122.1(3) . .
N1 C11 C12 123.5(5) . .
C11 C12 C13 120.7(5) . .
C12 C13 C14 116.3(5) . .
C12 C13 C1A 122.1(5) . .
C14 C13 C1A 121.5(5) . .
C15 C14 C13 120.0(5) . .
N1 C15 C14 124.3(5) . .
C13 C1A C2A 113.9(4) . .
C1A C2A C1A 111.4(6) . 7_645
C25 N2 C21 115.7(5) . .
C25 N2 Fe 120.4(4) . .
C21 N2 Fe 123.8(4) . .
N2 C21 C22 123.6(5) . .
C23 C22 C21 121.0(5) . .
C22 C23 C24 115.7(5) . .
C22 C23 C1C 118.1(6) . .
C24 C23 C1C 125.8(6) . .
C22 C23 C1B 128.2(9) . .
C24 C23 C1B 112.6(9) . .
C1C C23 C1B 26.6(7) . .
C25 C24 C23 120.1(6) . .
N2 C25 C24 123.9(5) . .
C45 N4 C41 113.3(13) . .
N4 C41 C42 123.3(12) . .
C43 C42 C41 119.6(12) . .
C42 C43 C44 119.6(13) . .
C42 C43 C3C 120.3(11) . .
C44 C43 C3C 120.0(11) . .
C43 C44 C45 118.5(11) . .
N4 C45 C44 125.7(12) . .
C23 C1C C2C 107.4(7) . .
C3C C2C C1C 111.2(8) . .
C2C C3C C43 112.4(9) . .
C31 N3 C35 112.6(19) . .
N3 C31 C32 132.1(19) . .
C33 C32 C31 110.5(16) . .
C32 C33 C34 127.1(18) . .
C32 C33 C3B 116.8(18) . .
C34 C33 C3B 116.1(18) . .
C33 C34 C35 111.8(16) . .
N3 C35 C34 125.9(19) . .
C2B C1B C23 110.0(13) . .
C1B C2B C3B 117.9(16) . .
C33 C3B C2B 103.8(14) . .

loop_
_geom_bond_atom_site_label_1
_geom_bond_atom_site_label_2
_geom_bond_distance
_geom_bond_site_symmetry_2
Fe N1 2.221(4) .
Fe N1 2.221(4) 8_455
Fe N2 2.226(4) 8_455
Fe N2 2.226(4) .
Fe Cl 2.4688(13) .
Fe Cl 2.4688(13) 8_455
N1 C15 1.336(6) .
N1 C11 1.348(6) .
C11 C12 1.373(6) .
C12 C13 1.374(7) .
C13 C14 1.378(7) .
C13 C1A 1.502(6) .
C14 C15 1.374(7) .
C1A C2A 1.521(6) .
C2A C1A 1.521(6) 7_645
N2 C25 1.322(6) .
N2 C21 1.329(6) .
C21 C22 1.368(7) .
C22 C23 1.360(8) .
C23 C24 1.380(7) .
C23 C1C 1.530(9) .
C23 C1B 1.574(13) .
C24 C25 1.372(7) .
N4 C45 1.315(14) .
N4 C41 1.347(15) .
C41 C42 1.395(16) .
C42 C43 1.315(14) .
C43 C44 1.324(15) .
C43 C3C 1.544(12) .
C44 C45 1.384(15) .
C1C C2C 1.544(10) .
C2C C3C 1.531(10) .
N3 C31 1.25(3) .
N3 C35 1.36(3) .
C31 C32 1.44(3) .
C32 C33 1.32(2) .
C33 C34 1.40(2) .
C33 C3B 1.546(15) .
C34 C35 1.44(3) .
C1B C2B 1.504(15) .
C2B C3B 1.567(14) .
